data_4317882
loop_
_publ_author_name
'Robert C. Finn'
'Randy S. Rarig'
'Jon Zubieta'

_publ_section_title
;
 Organic-Inorganic Hybrid Materials: Hydrothermal Syntheses and Structural
 Characterization of Bimetallic Organophosphonate Oxides of the Type
 Mo/Cu/O/RPO32-/Organoimine
;
_journal_name_full 'Inorganic Chemistry'
_journal_page_first 2109
_journal_page_last 2123
_journal_paper_doi 10.1021/ic011124v
_journal_volume 41
_journal_year 2002
_chemical_formula_sum 'C13 H14 Cu Mo2 N2 O11 P2'
_chemical_formula_weight 691.62
_chemical_name_systematic
;
  ?
;
_space_group_IT_number 14
_symmetry_cell_setting monoclinic
_symmetry_space_group_name_Hall '-P 2ybc'
_symmetry_space_group_name_H-M 'P 1 21/c 1'
_atom_sites_solution_hydrogens geom
_atom_sites_solution_primary direct
_atom_sites_solution_secondary difmap
_audit_creation_method SHELXL-97
_cell_angle_alpha 90.00
_cell_angle_beta 105.726(2)
_cell_angle_gamma 90.00
_cell_formula_units_Z 4
_cell_length_a 8.5535(8)
_cell_length_b 24.723(2)
_cell_length_c 9.6296(9)
_cell_measurement_temperature 293(2)
_cell_volume 1960.1(3)
_computing_structure_refinement 'SHELXL-97 (Sheldrick, 1997)'
_computing_structure_solution 'SHELXS-97 (Sheldrick, 1990)'
_diffrn_ambient_temperature 293(2)
_diffrn_measured_fraction_theta_full 0.956
_diffrn_measured_fraction_theta_max 0.956
_diffrn_radiation_monochromator graphite
_diffrn_radiation_source 'fine-focus sealed tube'
_diffrn_radiation_type MoK\a
_diffrn_radiation_wavelength 0.71073
_diffrn_reflns_av_R_equivalents 0.0778
_diffrn_reflns_av_sigmaI/netI 0.0903
_diffrn_reflns_limit_h_max 11
_diffrn_reflns_limit_h_min -7
_diffrn_reflns_limit_k_max 32
_diffrn_reflns_limit_k_min -25
_diffrn_reflns_limit_l_max 12
_diffrn_reflns_limit_l_min -12
_diffrn_reflns_number 12494
_diffrn_reflns_theta_full 28.27
_diffrn_reflns_theta_max 28.27
_diffrn_reflns_theta_min 1.65
_exptl_absorpt_coefficient_mu 2.562
_exptl_absorpt_correction_type SADABS
_exptl_crystal_colour Blue
_exptl_crystal_density_diffrn 2.344
_exptl_crystal_density_method 'not measured'
_exptl_crystal_description Needle
_exptl_crystal_F_000 1348
_exptl_crystal_size_max 0.26
_exptl_crystal_size_mid 0.15
_exptl_crystal_size_min 0.14
_refine_diff_density_max 1.093
_refine_diff_density_min -1.347
_refine_diff_density_rms 0.048
_refine_ls_extinction_method none
_refine_ls_goodness_of_fit_ref 1.103
_refine_ls_hydrogen_treatment mixed
_refine_ls_matrix_type full
_refine_ls_number_parameters 281
_refine_ls_number_reflns 4638
_refine_ls_number_restraints 0
_refine_ls_restrained_S_all 1.103
_refine_ls_R_factor_all 0.0739
_refine_ls_R_factor_gt 0.0532
_refine_ls_shift/su_max 0.002
_refine_ls_shift/su_mean 0.001
_refine_ls_structure_factor_coef Fsqd
_refine_ls_weighting_details 'calc w=1/[\s^2^(Fo^2^)+(0.0642P)^2^+2.1068P] where P=(Fo^2^+2Fc^2^)/3'
_refine_ls_weighting_scheme calc
_refine_ls_wR_factor_gt 0.1207
_refine_ls_wR_factor_ref 0.1454
_reflns_number_gt 2905
_reflns_number_total 4638
_reflns_threshold_expression >2sigma(I)
_cod_data_source_file ic011124v_4.cif
_cod_data_source_block try
_cod_depositor_comments
;
The following automatic conversions were performed:

'_symmetry_cell_setting' value 'Monoclinic' changed to 'monoclinic'
according to the built-in table from CIF Core dictionary named
'cif_core.dic' version 2.4.1 from 2010-06-29.

Automatic conversion script
Id: cif_fix_values 1646 2011-03-28 12:23:43Z adriana 
;
_cod_database_code 4317882

loop_
_symmetry_equiv_pos_as_xyz
'x, y, z'
'-x, y+1/2, -z+1/2'
'-x, -y, -z'
'x, -y-1/2, z-1/2'

loop_
_atom_site_label
_atom_site_type_symbol
_atom_site_fract_x
_atom_site_fract_y
_atom_site_fract_z
_atom_site_U_iso_or_equiv
_atom_site_adp_type
_atom_site_occupancy
_atom_site_symmetry_multiplicity
_atom_site_calc_flag
_atom_site_refinement_flags
_atom_site_disorder_assembly
_atom_site_disorder_group
Mo1 Mo 0.33323(8) 0.66682(3) 0.06021(6) 0.00749(17) Uani 1 1 d . . .
Mo2 Mo 0.57743(8) 0.66417(3) 0.36911(6) 0.00709(17) Uani 1 1 d . . .
Cu1 Cu -0.04632(12) 0.63860(4) 0.20983(10) 0.0092(2) Uani 1 1 d . . .
P1 P -0.2868(2) 0.73551(8) 0.1062(2) 0.0073(4) Uani 1 1 d . . .
P2 P 0.1978(2) 0.73255(8) 0.3276(2) 0.0065(4) Uani 1 1 d . . .
O1 O -0.3616(6) 0.7645(2) -0.0396(5) 0.0101(11) Uani 1 1 d . . .
O2 O -0.1656(6) 0.6939(2) 0.0841(5) 0.0106(11) Uani 1 1 d . . .
O3 O 0.0793(6) 0.6891(2) 0.3472(5) 0.0083(11) Uani 1 1 d . . .
O4 O 0.3390(7) 0.7093(2) 0.2753(6) 0.0128(17) Uani 1.000(17) 1 d . . .
O5 O 0.2721(6) 0.7390(2) -0.0246(5) 0.0096(11) Uani 1 1 d . . .
O6 O 0.1441(6) 0.6420(2) 0.0513(6) 0.0126(12) Uani 1 1 d . . .
O7 O 0.3786(6) 0.6381(2) -0.0840(5) 0.0113(11) Uani 1 1 d . . .
O8 O 0.4563(7) 0.6210(2) 0.2113(6) 0.0106(10) Uani 1 1 d . . .
O9 O 0.5727(6) 0.7099(2) 0.1568(5) 0.0074(11) Uani 1 1 d . . .
O10 O 0.5314(7) 0.6331(2) 0.5103(5) 0.0127(12) Uani 1 1 d . . .
O11 O 0.7681(6) 0.6400(2) 0.3765(5) 0.0103(11) Uani 1 1 d . . .
N1 N 0.0654(9) 0.5734(3) 0.3177(7) 0.0176(16) Uani 1 1 d . . .
N2 N -0.1708(8) 0.5801(3) 0.0821(7) 0.0120(14) Uani 1 1 d . . .
C1 C -0.2876(12) 0.5880(4) -0.0396(9) 0.028(2) Uani 1 1 d . . .
H1 H -0.3168 0.6233 -0.0691 0.033 Uiso 1 1 calc R . .
C2 C -0.3658(15) 0.5463(4) -0.1227(12) 0.031(4) Uani 1 1 d . . .
H2 H -0.4446 0.5529 -0.2088 0.061 Uiso 1 1 calc R . .
C3 C -0.3252(15) 0.4939(4) -0.0758(12) 0.026(3) Uani 1 1 d . . .
H3 H -0.3801 0.4647 -0.1282 0.055 Uiso 1 1 calc R . .
C4 C -0.2038(12) 0.4851(3) 0.0480(10) 0.025(2) Uani 1 1 d . . .
H4 H -0.1724 0.4501 0.0781 0.030 Uiso 1 1 calc R . .
C5 C -0.1288(10) 0.5285(3) 0.1271(9) 0.0151(17) Uani 1 1 d . . .
C6 C 0.0063(11) 0.5254(4) 0.2599(10) 0.022(2) Uani 1 1 d . . .
C7 C 0.0657(12) 0.4764(4) 0.3219(12) 0.040(3) Uani 1 1 d . . .
H7 H 0.0217 0.4437 0.2823 0.048 Uiso 1 1 calc R . .
C8 C 0.1972(15) 0.4785(4) 0.4490(15) 0.034(5) Uani 1 1 d . . .
H8 H 0.2418 0.4467 0.4947 0.089 Uiso 1 1 calc R . .
C9 C 0.2577(17) 0.5278(5) 0.5037(16) 0.035(5) Uani 1 1 d . . .
H9 H 0.3443 0.5298 0.5864 0.090 Uiso 1 1 calc R . .
C10 C 0.1887(12) 0.5740(4) 0.4349(11) 0.032(3) Uani 1 1 d . . .
H10 H 0.2305 0.6073 0.4726 0.039 Uiso 1 1 calc R . .
C11 C 0.0994(9) 0.7820(3) 0.1934(7) 0.0082(15) Uani 1 1 d . . .
H11A H 0.1819 0.8074 0.1827 0.010 Uiso 1 1 calc R . .
H11B H 0.0606 0.7633 0.1021 0.010 Uiso 1 1 calc R . .
C12 C -0.0448(9) 0.8155(3) 0.2181(8) 0.0088(14) Uani 1 1 d . . .
H12A H -0.0031 0.8385 0.3016 0.011 Uiso 1 1 calc R . .
H12B H -0.0844 0.8391 0.1355 0.011 Uiso 1 1 calc R . .
C13 C -0.1897(9) 0.7838(3) 0.2412(8) 0.0073(15) Uani 1 1 d . . .
H13A H -0.2712 0.8097 0.2509 0.009 Uiso 1 1 calc R . .
H13B H -0.1533 0.7648 0.3324 0.009 Uiso 1 1 calc R . .

loop_
_atom_site_aniso_label
_atom_site_aniso_U_11
_atom_site_aniso_U_22
_atom_site_aniso_U_33
_atom_site_aniso_U_23
_atom_site_aniso_U_13
_atom_site_aniso_U_12
Mo1 0.0071(3) 0.0106(3) 0.0051(3) -0.0005(3) 0.0020(3) -0.0005(3)
Mo2 0.0055(3) 0.0107(3) 0.0053(3) 0.0006(3) 0.0019(2) 0.0003(3)
Cu1 0.0070(4) 0.0104(5) 0.0099(4) 0.0001(4) 0.0018(3) -0.0004(4)
P1 0.0062(10) 0.0117(10) 0.0046(9) 0.0019(8) 0.0026(8) 0.0016(8)
P2 0.0036(10) 0.0112(10) 0.0046(9) -0.0004(8) 0.0010(7) -0.0003(8)
O1 0.007(3) 0.016(3) 0.006(3) 0.005(2) 0.000(2) 0.001(2)
O2 0.012(3) 0.012(3) 0.010(3) 0.002(2) 0.007(2) 0.005(2)
O3 0.014(3) 0.014(3) 0.008(2) 0.001(2) 0.003(2) -0.003(2)
O4 0.012(3) 0.017(3) 0.012(3) -0.004(2) 0.009(2) 0.001(2)
O5 0.008(3) 0.013(3) 0.008(3) -0.001(2) 0.002(2) 0.001(2)
O6 0.012(3) 0.016(3) 0.011(3) 0.004(2) 0.006(2) -0.003(2)
O7 0.011(3) 0.016(3) 0.007(3) -0.001(2) 0.004(2) 0.001(2)
O8 0.011(3) 0.009(3) 0.011(2) 0.002(2) 0.002(2) -0.001(2)
O9 0.012(3) 0.017(3) 0.013(2) -0.001(2) 0.001(2) -0.001(2)
O10 0.016(3) 0.014(3) 0.010(3) -0.001(2) 0.006(2) -0.003(2)
O11 0.006(3) 0.015(3) 0.008(3) -0.001(2) 0.000(2) 0.003(2)
N1 0.015(4) 0.015(4) 0.024(4) 0.005(3) 0.007(3) 0.002(3)
N2 0.011(4) 0.011(3) 0.017(3) 0.000(3) 0.009(3) -0.004(3)
C1 0.023(6) 0.017(5) 0.018(5) -0.007(4) -0.002(4) 0.001(4)
C2 0.023(8) 0.026(6) 0.037(7) 0.003(5) -0.033(6) 0.003(6)
C3 0.021(9) 0.018(5) 0.039(7) -0.005(5) -0.021(6) -0.005(5)
C4 0.035(6) 0.005(4) 0.033(5) 0.001(4) 0.005(4) -0.003(4)
C5 0.013(4) 0.017(4) 0.017(4) 0.003(4) 0.006(3) -0.002(4)
C6 0.017(5) 0.018(5) 0.026(5) 0.003(4) -0.003(4) -0.001(4)
C7 0.028(6) 0.015(5) 0.027(8) 0.006(5) -0.021(5) -0.001(4)
C8 0.031(9) 0.022(6) 0.021(11) 0.027(7) -0.060(8) -0.007(6)
C9 0.034(11) 0.037(7) 0.037(10) 0.025(7) -0.044(8) -0.011(7)
C10 0.027(6) 0.023(5) 0.035(6) 0.009(4) -0.012(5) -0.008(4)
C11 0.014(4) 0.016(4) 0.015(3) -0.003(3) 0.002(3) -0.003(3)
C12 0.015(3) 0.013(4) 0.017(3) 0.002(3) 0.000(3) 0.002(3)
C13 0.014(4) 0.012(4) 0.017(3) 0.000(3) 0.004(3) -0.003(3)

loop_
_atom_type_symbol
_atom_type_description
_atom_type_scat_dispersion_real
_atom_type_scat_dispersion_imag
_atom_type_scat_source
C C 0.0033 0.0016 'International Tables Vol C Tables 4.2.6.8 and 6.1.1.4'
H H 0.0000 0.0000 'International Tables Vol C Tables 4.2.6.8 and 6.1.1.4'
N N 0.0061 0.0033 'International Tables Vol C Tables 4.2.6.8 and 6.1.1.4'
O O 0.0106 0.0060 'International Tables Vol C Tables 4.2.6.8 and 6.1.1.4'
P P 0.1023 0.0942 'International Tables Vol C Tables 4.2.6.8 and 6.1.1.4'
Cu Cu 0.3201 1.2651 'International Tables Vol C Tables 4.2.6.8 and 6.1.1.4'
Mo Mo -1.6832 0.6857 'International Tables Vol C Tables 4.2.6.8 and 6.1.1.4'

loop_
_geom_angle_atom_site_label_1
_geom_angle_atom_site_label_2
_geom_angle_atom_site_label_3
_geom_angle
_geom_angle_site_symmetry_1
_geom_angle_site_symmetry_3
_geom_angle_publ_flag
O7 Mo1 O6 103.4(3) . . ?
O7 Mo1 O8 100.0(2) . . ?
O6 Mo1 O8 98.2(2) . . ?
O7 Mo1 O5 97.7(2) . . ?
O6 Mo1 O5 99.4(2) . . ?
O8 Mo1 O5 151.3(2) . . ?
O7 Mo1 O9 98.7(2) . . ?
O6 Mo1 O9 157.5(2) . . ?
O8 Mo1 O9 73.6(2) . . ?
O5 Mo1 O9 81.6(2) . . ?
O7 Mo1 O4 166.0(2) . . ?
O6 Mo1 O4 89.9(2) . . ?
O8 Mo1 O4 73.4(2) . . ?
O5 Mo1 O4 84.2(2) . . ?
O9 Mo1 O4 67.80(17) . . ?
O7 Mo1 Mo2 121.75(18) . . ?
O6 Mo1 Mo2 114.67(17) . . ?
O8 Mo1 Mo2 34.99(16) . . ?
O5 Mo1 Mo2 116.43(15) . . ?
O9 Mo1 Mo2 47.71(12) . . ?
O4 Mo1 Mo2 46.58(14) . . ?
O10 Mo2 O11 103.5(3) . . ?
O10 Mo2 O8 101.0(2) . . ?
O11 Mo2 O8 98.2(2) . . ?
O10 Mo2 O1 97.9(2) . 4_676 ?
O11 Mo2 O1 99.2(2) . 4_676 ?
O8 Mo2 O1 150.5(2) . 4_676 ?
O10 Mo2 O4 99.3(2) . . ?
O11 Mo2 O4 157.0(2) . . ?
O8 Mo2 O4 74.0(2) . . ?
O1 Mo2 O4 80.8(2) 4_676 . ?
O10 Mo2 O9 166.1(2) . . ?
O11 Mo2 O9 89.8(2) . . ?
O8 Mo2 O9 72.34(19) . . ?
O1 Mo2 O9 84.1(2) 4_676 . ?
O4 Mo2 O9 67.33(17) . . ?
O10 Mo2 Mo1 121.95(19) . . ?
O11 Mo2 Mo1 115.24(17) . . ?
O8 Mo2 Mo1 35.05(15) . . ?
O1 Mo2 Mo1 115.50(15) 4_676 . ?
O4 Mo2 Mo1 47.28(13) . . ?
O9 Mo2 Mo1 46.25(12) . . ?
O3 Cu1 O2 94.2(2) . . ?
O3 Cu1 N2 174.2(2) . . ?
O2 Cu1 N2 91.4(3) . . ?
O3 Cu1 N1 93.8(3) . . ?
O2 Cu1 N1 171.7(3) . . ?
N2 Cu1 N1 80.7(3) . . ?
O2 P1 O9 112.7(3) . 1_455 ?
O2 P1 O1 108.4(3) . . ?
O9 P1 O1 108.0(3) 1_455 . ?
O2 P1 C13 110.7(3) . . ?
O9 P1 C13 106.8(3) 1_455 . ?
O1 P1 C13 110.2(3) . . ?
O3 P2 O4 112.6(3) . . ?
O3 P2 O5 109.0(3) . 4_576 ?
O4 P2 O5 107.7(3) . 4_576 ?
O3 P2 C11 111.6(3) . . ?
O4 P2 C11 105.8(3) . . ?
O5 P2 C11 109.9(3) 4_576 . ?
P1 O1 Mo2 144.0(3) . 4_475 ?
P1 O2 Cu1 131.3(3) . . ?
P2 O3 Cu1 129.8(3) . . ?
P2 O4 Mo2 138.4(3) . . ?
P2 O4 Mo1 129.4(3) . . ?
Mo2 O4 Mo1 86.14(17) . . ?
P2 O5 Mo1 141.5(3) 4_575 . ?
Mo2 O8 Mo1 110.0(2) . . ?
P1 O9 Mo1 138.8(3) 1_655 . ?
P1 O9 Mo2 130.1(3) 1_655 . ?
Mo1 O9 Mo2 86.04(17) . . ?
C10 N1 C6 119.1(8) . . ?
C10 N1 Cu1 126.1(7) . . ?
C6 N1 Cu1 114.8(6) . . ?
C1 N2 C5 119.2(8) . . ?
C1 N2 Cu1 125.4(6) . . ?
C5 N2 Cu1 115.4(6) . . ?
N2 C1 C2 122.4(9) . . ?
C1 C2 C3 118.5(10) . . ?
C4 C3 C2 119.7(10) . . ?
C3 C4 C5 119.4(9) . . ?
N2 C5 C4 120.8(8) . . ?
N2 C5 C6 113.7(7) . . ?
C4 C5 C6 125.4(8) . . ?
N1 C6 C7 122.6(8) . . ?
N1 C6 C5 115.3(8) . . ?
C7 C6 C5 122.1(8) . . ?
C6 C7 C8 116.9(9) . . ?
C9 C8 C7 119.4(10) . . ?
C8 C9 C10 119.1(11) . . ?
N1 C10 C9 122.8(10) . . ?
C12 C11 P2 119.0(5) . . ?
C13 C12 C11 117.1(6) . . ?
C12 C13 P1 118.0(5) . . ?

loop_
_geom_bond_atom_site_label_1
_geom_bond_atom_site_label_2
_geom_bond_distance
_geom_bond_site_symmetry_2
_geom_bond_publ_flag
Mo1 O7 1.696(5) . ?
Mo1 O6 1.710(5) . ?
Mo1 O8 1.917(5) . ?
Mo1 O5 1.972(5) . ?
Mo1 O9 2.272(5) . ?
Mo1 O4 2.311(5) . ?
Mo1 Mo2 3.1380(9) . ?
Mo2 O10 1.698(5) . ?
Mo2 O11 1.721(5) . ?
Mo2 O8 1.915(5) . ?
Mo2 O1 1.977(5) 4_676 ?
Mo2 O4 2.284(5) . ?
Mo2 O9 2.327(5) . ?
Cu1 O3 1.923(5) . ?
Cu1 O2 1.925(5) . ?
Cu1 N2 2.007(7) . ?
Cu1 N1 2.014(7) . ?
P1 O2 1.516(5) . ?
P1 O9 1.549(5) 1_455 ?
P1 O1 1.551(5) . ?
P1 C13 1.794(7) . ?
P2 O3 1.522(5) . ?
P2 O4 1.541(5) . ?
P2 O5 1.561(5) 4_576 ?
P2 C11 1.812(8) . ?
O1 Mo2 1.977(5) 4_475 ?
O5 P2 1.561(5) 4_575 ?
O9 P1 1.550(5) 1_655 ?
N1 C10 1.320(11) . ?
N1 C6 1.349(11) . ?
N2 C1 1.333(11) . ?
N2 C5 1.362(10) . ?
C1 C2 1.365(13) . ?
C2 C3 1.385(14) . ?
C3 C4 1.370(13) . ?
C4 C5 1.371(12) . ?
C5 C6 1.476(12) . ?
C6 C7 1.383(13) . ?
C7 C8 1.421(14) . ?
C8 C9 1.371(16) . ?
C9 C10 1.373(14) . ?
C11 C12 1.557(10) . ?
C12 C13 1.533(10) . ?
